data_1518944
loop_
_publ_author_name
'Ceballos-Torres, Jes\'us'
'Prashar, Sanjiv'
'Fajardo, Mariano'
'Chicca, Andrea'
'Gertsch, J\"urg'
'Pinar, Ana B.'
'G\'omez-Ruiz, Santiago'

_publ_section_title
;
 Ether-Substituted Group 4 Metallocene Complexes: Cytostatic Effects and
 Applications in Ethylene Polymerization
;
_journal_issue 11
_journal_name_full Organometallics
_journal_page_first 2522
_journal_paper_doi 10.1021/om5012209
_journal_volume 34
_journal_year 2015
_chemical_formula_sum 'C22 H34 Cl2 O4 Zr'
_chemical_formula_weight 524.61
_chemical_name_systematic
;
 ?
;
_space_group_IT_number 15
_symmetry_cell_setting monoclinic
_symmetry_space_group_name_Hall '-C 2yc'
_symmetry_space_group_name_H-M 'C 1 2/c 1'
_atom_sites_solution_hydrogens geom
_atom_sites_solution_primary direct
_atom_sites_solution_secondary difmap
_audit_creation_method SHELXL-97
_cell_angle_alpha 90.00
_cell_angle_beta 94.620(4)
_cell_angle_gamma 90.00
_cell_formula_units_Z 4
_cell_length_a 25.577(5)
_cell_length_b 6.6615(13)
_cell_length_c 14.001(3)
_cell_measurement_reflns_used 1159
_cell_measurement_temperature 100(2)
_cell_measurement_theta_max 20.89
_cell_measurement_theta_min 2.92
_cell_volume 2377.8(8)
_computing_cell_refinement 'Bruker smart'
_computing_data_collection 'Bruker smart'
_computing_data_reduction 'Bruker smart'
_computing_molecular_graphics 'Bruker SHELXTL'
_computing_publication_material 'SHELXL-97 (Sheldrick, 1997)'
_computing_structure_refinement 'SHELXL-97 (Sheldrick, 1997)'
_computing_structure_solution 'SHELXL-97 (Sheldrick, 1990)'
_diffrn_ambient_temperature 100(2)
_diffrn_measured_fraction_theta_full 0.995
_diffrn_measured_fraction_theta_max 0.995
_diffrn_measurement_device_type 'Bruker Axs APEX automatic diffractometer'
_diffrn_measurement_method 'phi and omega scans'
_diffrn_radiation_monochromator graphite
_diffrn_radiation_source 'fine-focus sealed tube'
_diffrn_radiation_type MoK\a
_diffrn_radiation_wavelength 0.71069
_diffrn_reflns_av_R_equivalents 0.0519
_diffrn_reflns_av_sigmaI/netI 0.0657
_diffrn_reflns_limit_h_max 31
_diffrn_reflns_limit_h_min -31
_diffrn_reflns_limit_k_max 8
_diffrn_reflns_limit_k_min -5
_diffrn_reflns_limit_l_max 17
_diffrn_reflns_limit_l_min -15
_diffrn_reflns_number 6807
_diffrn_reflns_theta_full 26.37
_diffrn_reflns_theta_max 26.37
_diffrn_reflns_theta_min 1.60
_exptl_absorpt_coefficient_mu 0.712
_exptl_absorpt_correction_T_max 1.000
_exptl_absorpt_correction_T_min 0.820
_exptl_absorpt_correction_type empirical
_exptl_absorpt_process_details 'Bruker SADABS (Bruker, 1999)'
_exptl_crystal_colour Yellow
_exptl_crystal_density_diffrn 1.465
_exptl_crystal_density_method 'not measured'
_exptl_crystal_description Prismatic
_exptl_crystal_F_000 1088
_exptl_crystal_size_max 0.20
_exptl_crystal_size_mid 0.14
_exptl_crystal_size_min 0.12
_refine_diff_density_max 0.677
_refine_diff_density_min -0.912
_refine_diff_density_rms 0.118
_refine_ls_extinction_method none
_refine_ls_goodness_of_fit_ref 1.052
_refine_ls_hydrogen_treatment constr
_refine_ls_matrix_type full
_refine_ls_number_parameters 136
_refine_ls_number_reflns 2424
_refine_ls_number_restraints 0
_refine_ls_restrained_S_all 1.052
_refine_ls_R_factor_all 0.0683
_refine_ls_R_factor_gt 0.0531
_refine_ls_shift/su_max 0.000
_refine_ls_shift/su_mean 0.000
_refine_ls_structure_factor_coef Fsqd
_refine_ls_weighting_details 'calc w=1/[\s^2^(Fo^2^)+(0.0667P)^2^+6.7380P] where P=(Fo^2^+2Fc^2^)/3'
_refine_ls_weighting_scheme calc
_refine_ls_wR_factor_gt 0.1307
_refine_ls_wR_factor_ref 0.1409
_reflns_number_gt 1941
_reflns_number_total 2424
_reflns_threshold_expression >2sigma(I)
_cod_data_source_file om5012209_si_002.cif
_cod_data_source_block s7b
_cod_depositor_comments
;
The following automatic conversions were performed:

'_symmetry_cell_setting' value 'Monoclinic' changed to 'monoclinic'
according to
/usr/data/users/saulius/crontab/automatic-downloads/rss-feeds/ACS/lib/dictionaries/cif_core.dic
dictionary named 'cif_core.dic' version 2.4.2 from 2011-04-26.

'_exptl_absorpt_correction_type' value 'Empirical' changed to
'empirical' according to
/usr/data/users/saulius/crontab/automatic-downloads/rss-feeds/ACS/lib/dictionaries/cif_core.dic
dictionary named 'cif_core.dic' version 2.4.2 from 2011-04-26.

Automatic conversion script
Id: cif_fix_values 3143 2015-03-26 13:38:13Z robertas 

 Adding full bibliography for 1518944--1518945.cif.
;
_cod_original_cell_volume 2377.7(8)
_cod_original_sg_symbol_H-M C2/c
_cod_database_code 1518944

loop_
_symmetry_equiv_pos_as_xyz
'x, y, z'
'-x, y, -z+1/2'
'x+1/2, y+1/2, z'
'-x+1/2, y+1/2, -z+1/2'
'-x, -y, -z'
'x, -y, z-1/2'
'-x+1/2, -y+1/2, -z'
'x+1/2, -y+1/2, z-1/2'

loop_
_atom_site_label
_atom_site_type_symbol
_atom_site_fract_x
_atom_site_fract_y
_atom_site_fract_z
_atom_site_U_iso_or_equiv
_atom_site_adp_type
_atom_site_occupancy
_atom_site_symmetry_multiplicity
_atom_site_calc_flag
_atom_site_refinement_flags
Zr1 Zr 1.0000 0.11102(8) 0.7500 0.0174(2) Uani 1 2 d S
Cl1 Cl 0.98032(5) -0.14483(19) 0.86878(9) 0.0359(3) Uani 1 1 d .
C1 C 0.90508(15) 0.2352(6) 0.7682(3) 0.0183(9) Uani 1 1 d .
C2 C 0.90258(16) 0.0949(6) 0.6916(3) 0.0197(9) Uani 1 1 d .
H2 H 0.8857 -0.0288 0.6914 0.024 Uiso 1 1 calc R
C3 C 0.92980(17) 0.1728(7) 0.6158(3) 0.0238(10) Uani 1 1 d .
H3 H 0.9330 0.1120 0.5568 0.029 Uiso 1 1 calc R
C4 C 0.95112(17) 0.3583(6) 0.6458(3) 0.0222(9) Uani 1 1 d .
H4 H 0.9715 0.4417 0.6105 0.027 Uiso 1 1 calc R
C5 C 0.93617(16) 0.3966(6) 0.7396(3) 0.0201(9) Uani 1 1 d .
H5 H 0.9453 0.5095 0.7762 0.024 Uiso 1 1 calc R
C6 C 0.87408(16) 0.2301(6) 0.8563(3) 0.0204(9) Uani 1 1 d .
C7 C 0.90804(17) 0.3009(7) 0.9462(3) 0.0263(10) Uani 1 1 d .
H7A H 0.8875 0.2988 1.0006 0.039 Uiso 1 1 d R
H7B H 0.9201 0.4352 0.9361 0.039 Uiso 1 1 d R
H7C H 0.9377 0.2132 0.9578 0.039 Uiso 1 1 d R
C8 C 0.85028(18) 0.0239(7) 0.8707(3) 0.0275(10) Uani 1 1 d .
H8A H 0.8246 -0.0047 0.8186 0.041 Uiso 1 1 d R
H8B H 0.8338 0.0224 0.9299 0.041 Uiso 1 1 d R
H8C H 0.8774 -0.0760 0.8727 0.041 Uiso 1 1 d R
C9 C 0.82955(16) 0.3864(7) 0.8366(3) 0.0215(9) Uani 1 1 d .
H9 H 0.8444 0.5220 0.8369 0.026 Uiso 1 1 calc R
C10 C 0.75709(19) 0.5191(9) 0.9101(3) 0.0380(13) Uani 1 1 d .
H10A H 0.7733 0.6488 0.9172 0.057 Uiso 1 1 d R
H10B H 0.7353 0.4969 0.9618 0.057 Uiso 1 1 d R
H10C H 0.7360 0.5135 0.8502 0.057 Uiso 1 1 d R
C11 C 0.80430(18) 0.5015(8) 0.6769(3) 0.0327(11) Uani 1 1 d .
H11A H 0.7939 0.6283 0.7018 0.049 Uiso 1 1 d R
H11B H 0.7818 0.4685 0.6209 0.049 Uiso 1 1 d R
H11C H 0.8399 0.5100 0.6603 0.049 Uiso 1 1 d R
O1 O 0.79629(12) 0.3670(5) 0.9115(2) 0.0286(8) Uani 1 1 d .
O2 O 0.80009(12) 0.3499(5) 0.7480(2) 0.0255(7) Uani 1 1 d .

loop_
_atom_site_aniso_label
_atom_site_aniso_U_11
_atom_site_aniso_U_22
_atom_site_aniso_U_33
_atom_site_aniso_U_23
_atom_site_aniso_U_13
_atom_site_aniso_U_12
Zr1 0.0159(3) 0.0190(3) 0.0170(3) 0.000 0.0001(2) 0.000
Cl1 0.0375(7) 0.0398(8) 0.0306(6) 0.0003(5) 0.0028(5) 0.0001(5)
C1 0.014(2) 0.023(2) 0.017(2) 0.0008(17) -0.0023(16) 0.0021(17)
C2 0.017(2) 0.023(2) 0.019(2) -0.0018(17) -0.0032(16) 0.0000(17)
C3 0.023(2) 0.035(3) 0.013(2) -0.0025(18) 0.0017(17) 0.007(2)
C4 0.017(2) 0.027(3) 0.022(2) 0.0052(18) 0.0002(17) 0.0028(18)
C5 0.017(2) 0.022(2) 0.020(2) -0.0024(17) -0.0010(16) 0.0015(18)
C6 0.018(2) 0.026(2) 0.017(2) -0.0006(17) 0.0009(17) -0.0011(18)
C7 0.024(2) 0.036(3) 0.019(2) -0.0038(19) 0.0008(18) 0.006(2)
C8 0.025(2) 0.030(3) 0.028(2) 0.003(2) 0.0082(19) -0.001(2)
C9 0.019(2) 0.031(2) 0.015(2) -0.0038(18) 0.0021(16) 0.0020(18)
C10 0.030(3) 0.055(3) 0.030(3) -0.005(2) 0.006(2) 0.021(3)
C11 0.025(2) 0.050(3) 0.022(2) 0.004(2) -0.0046(19) 0.006(2)
O1 0.0221(16) 0.042(2) 0.0219(16) 0.0018(14) 0.0035(13) 0.0079(14)
O2 0.0203(16) 0.0356(19) 0.0198(16) 0.0001(13) -0.0019(12) 0.0008(13)

loop_
_atom_type_symbol
_atom_type_description
_atom_type_scat_dispersion_real
_atom_type_scat_dispersion_imag
_atom_type_scat_source
C C 0.0033 0.0016 'International Tables Vol C Tables 4.2.6.8 and 6.1.1.4'
H H 0.0000 0.0000 'International Tables Vol C Tables 4.2.6.8 and 6.1.1.4'
O O 0.0106 0.0060 'International Tables Vol C Tables 4.2.6.8 and 6.1.1.4'
Cl Cl 0.1484 0.1585 'International Tables Vol C Tables 4.2.6.8 and 6.1.1.4'
Zr Zr -2.9673 0.5597 'International Tables Vol C Tables 4.2.6.8 and 6.1.1.4'

loop_
_geom_angle_atom_site_label_1
_geom_angle_atom_site_label_2
_geom_angle_atom_site_label_3
_geom_angle
_geom_angle_site_symmetry_1
_geom_angle_site_symmetry_3
Cl1 Zr1 Cl1 92.36(6) 2_756 .
Cl1 Zr1 C4 137.63(11) 2_756 2_756
Cl1 Zr1 C4 100.61(11) . 2_756
Cl1 Zr1 C4 100.61(11) 2_756 .
Cl1 Zr1 C4 137.63(11) . .
C4 Zr1 C4 96.4(2) 2_756 .
Cl1 Zr1 C5 113.43(10) 2_756 2_756
Cl1 Zr1 C5 130.89(10) . 2_756
C4 Zr1 C5 33.14(14) 2_756 2_756
C4 Zr1 C5 79.89(14) . 2_756
Cl1 Zr1 C5 130.89(10) 2_756 .
Cl1 Zr1 C5 113.43(10) . .
C4 Zr1 C5 79.89(14) 2_756 .
C4 Zr1 C5 33.14(14) . .
C5 Zr1 C5 81.1(2) 2_756 .
Cl1 Zr1 C3 116.33(11) 2_756 2_756
Cl1 Zr1 C3 77.41(10) . 2_756
C4 Zr1 C3 32.55(14) 2_756 2_756
C4 Zr1 C3 128.74(16) . 2_756
C5 Zr1 C3 53.96(14) 2_756 2_756
C5 Zr1 C3 109.92(15) . 2_756
Cl1 Zr1 C3 77.41(10) 2_756 .
Cl1 Zr1 C3 116.33(11) . .
C4 Zr1 C3 128.74(15) 2_756 .
C4 Zr1 C3 32.55(14) . .
C5 Zr1 C3 109.92(14) 2_756 .
C5 Zr1 C3 53.96(14) . .
C3 Zr1 C3 161.2(2) 2_756 .
Cl1 Zr1 C2 86.55(10) 2_756 2_756
Cl1 Zr1 C2 90.11(10) . 2_756
C4 Zr1 C2 53.62(14) 2_756 2_756
C4 Zr1 C2 130.47(14) . 2_756
C5 Zr1 C2 53.14(14) 2_756 2_756
C5 Zr1 C2 131.58(14) . 2_756
C3 Zr1 C2 32.27(13) 2_756 2_756
C3 Zr1 C2 149.23(13) . 2_756
Cl1 Zr1 C2 90.11(10) 2_756 .
Cl1 Zr1 C2 86.55(10) . .
C4 Zr1 C2 130.47(14) 2_756 .
C4 Zr1 C2 53.62(14) . .
C5 Zr1 C2 131.58(14) 2_756 .
C5 Zr1 C2 53.14(14) . .
C3 Zr1 C2 149.23(13) 2_756 .
C3 Zr1 C2 32.27(13) . .
C2 Zr1 C2 175.19(19) 2_756 .
Cl1 Zr1 C1 84.88(9) 2_756 2_756
Cl1 Zr1 C1 122.04(9) . 2_756
C4 Zr1 C1 54.06(13) 2_756 2_756
C4 Zr1 C1 99.34(14) . 2_756
C5 Zr1 C1 32.13(13) 2_756 2_756
C5 Zr1 C1 111.26(14) . 2_756
C3 Zr1 C1 53.61(13) 2_756 2_756
C3 Zr1 C1 119.31(14) . 2_756
C2 Zr1 C1 31.94(13) 2_756 2_756
C2 Zr1 C1 151.08(13) . 2_756
Cl1 Zr1 C1 122.04(9) 2_756 .
Cl1 Zr1 C1 84.88(10) . .
C4 Zr1 C1 99.34(14) 2_756 .
C4 Zr1 C1 54.06(13) . .
C5 Zr1 C1 111.26(14) 2_756 .
C5 Zr1 C1 32.13(13) . .
C3 Zr1 C1 119.31(13) 2_756 .
C3 Zr1 C1 53.61(13) . .
C2 Zr1 C1 151.08(13) 2_756 .
C2 Zr1 C1 31.94(13) . .
C1 Zr1 C1 142.84(18) 2_756 .
C5 C1 C2 106.2(4) . .
C5 C1 C6 126.1(4) . .
C2 C1 C6 127.1(4) . .
C5 C1 Zr1 70.3(2) . .
C2 C1 Zr1 72.7(2) . .
C6 C1 Zr1 128.7(3) . .
C3 C2 C1 109.3(4) . .
C3 C2 Zr1 72.5(2) . .
C1 C2 Zr1 75.4(2) . .
C4 C3 C2 107.6(4) . .
C4 C3 Zr1 71.6(2) . .
C2 C3 Zr1 75.2(2) . .
C3 C4 C5 108.0(4) . .
C3 C4 Zr1 75.8(2) . .
C5 C4 Zr1 74.6(2) . .
C1 C5 C4 109.0(4) . .
C1 C5 Zr1 77.6(2) . .
C4 C5 Zr1 72.2(2) . .
C1 C6 C8 111.6(3) . .
C1 C6 C7 111.1(3) . .
C8 C6 C7 111.8(4) . .
C1 C6 C9 105.3(3) . .
C8 C6 C9 109.5(4) . .
C7 C6 C9 107.2(3) . .
O1 C9 O2 109.0(3) . .
O1 C9 C6 106.6(3) . .
O2 C9 C6 111.7(3) . .
C9 O1 C10 113.1(3) . .
C9 O2 C11 115.1(3) . .

loop_
_geom_bond_atom_site_label_1
_geom_bond_atom_site_label_2
_geom_bond_distance
_geom_bond_site_symmetry_2
Zr1 Cl1 2.4615(14) 2_756
Zr1 Cl1 2.4615(14) .
Zr1 C4 2.472(4) 2_756
Zr1 C4 2.472(4) .
Zr1 C5 2.503(4) 2_756
Zr1 C5 2.503(4) .
Zr1 C3 2.526(4) 2_756
Zr1 C3 2.526(4) .
Zr1 C2 2.561(4) 2_756
Zr1 C2 2.561(4) .
Zr1 C1 2.597(4) 2_756
Zr1 C1 2.597(4) .
C1 C5 1.414(6) .
C1 C2 1.420(6) .
C1 C6 1.520(6) .
C2 C3 1.414(6) .
C3 C4 1.402(6) .
C4 C5 1.419(6) .
C6 C8 1.523(6) .
C6 C7 1.545(6) .
C6 C9 1.551(6) .
C9 O1 1.408(5) .
C9 O2 1.420(5) .
C10 O1 1.424(5) .
C11 O2 1.428(6) .
